data_4075774
loop_
_publ_author_name
'Tanaka, Shukichi'
'Dubs, Christian'
'Inagaki, Akiko'
'Akita, Munetaka'

_publ_section_title
;
 Polynuclear Rhodium Complexes with Dinucleating PNNP Ligand:&#x00A0;
 Dynamic and Diverse M&#x00B7;&#x00B7;&#x00B7;M Interactions in
 [(\m-X)Rh2(PNNP)(CO)2]n+and [(\m4-X)Rh4(PNNP)2(CO)4]n+[X = H, O,
 C&#x22EE;C&#x2212;R, R&#x2212;C&#x22EE;C&#x2212;R, C&#x22EE;C, CHCH2,
 SMe2;n= 0, 1:&#x00A0; PNNP = 3,5-bis(diphenylphosphinomethyl)pyrazolato]
;
_journal_issue 1
_journal_name_full Organometallics
_journal_page_first 163
_journal_paper_doi 10.1021/om049427v
_journal_volume 24
_journal_year 2005
_chemical_formula_moiety 'C38 H29 Cl4 N2 Mn O7 P2 Rh2 '
_chemical_formula_sum 'C38 H29 Cl4 Mn N2 O7 P2 Rh2'
_chemical_formula_weight 1090.16
_space_group_IT_number 2
_symmetry_cell_setting triclinic
_symmetry_Int_Tables_number 2
_symmetry_space_group_name_Hall '-P 1'
_symmetry_space_group_name_H-M 'P -1'
_cell_angle_alpha 96.136(1)
_cell_angle_beta 115.051(1)
_cell_angle_gamma 68.505(2)
_cell_formula_units_Z 2
_cell_length_a 13.1441(1)
_cell_length_b 14.5146(4)
_cell_length_c 13.0817(3)
_cell_measurement_reflns_used 6424
_cell_measurement_temperature 213.2
_cell_measurement_theta_max 27.5
_cell_measurement_theta_min 1.9
_cell_volume 2100.27(8)
_computing_cell_refinement PROCESS-AUTO
_computing_data_collection PROCESS-AUTO
_computing_data_reduction 'teXsan Ver. 1.11'
_computing_publication_material 'teXsan Ver. 1.11'
_computing_structure_refinement SHELXL97
_computing_structure_solution SIR92
_diffrn_detector_area_resol_mean 10.00
_diffrn_measurement_device_type 'Rigaku RAXIS-IV Imaging Plate'
_diffrn_measurement_method \w
_diffrn_radiation_type 'Mo K\a'
_diffrn_radiation_wavelength 0.7107
_diffrn_reflns_av_R_equivalents 0.000
_diffrn_reflns_limit_h_max 16
_diffrn_reflns_limit_h_min 0
_diffrn_reflns_limit_k_max 18
_diffrn_reflns_limit_k_min -17
_diffrn_reflns_limit_l_max 14
_diffrn_reflns_limit_l_min -16
_diffrn_reflns_number 16592
_diffrn_reflns_theta_max 27.48
_exptl_absorpt_coefficient_mu 1.450
_exptl_absorpt_correction_T_max 0.865
_exptl_absorpt_correction_T_min 0.739
_exptl_absorpt_correction_type multi-scan
_exptl_absorpt_process_details '(Higashi, 1995)'
_exptl_crystal_colour unknown
_exptl_crystal_density_diffrn 1.724
_exptl_crystal_density_method 'not measured'
_exptl_crystal_description unknown
_exptl_crystal_size_max 0.100
_exptl_crystal_size_mid 0.100
_exptl_crystal_size_min 0.100
_refine_diff_density_max 1.99
_refine_diff_density_min -1.74
_refine_ls_extinction_coef 0.0000
_refine_ls_extinction_expression Fc^*^=kFc[1+0.001xFc^2^\l^3^/sin(2\q)]^-1/4^
_refine_ls_extinction_method SHELXL
_refine_ls_goodness_of_fit_ref 1.273
_refine_ls_hydrogen_treatment noref
_refine_ls_number_parameters 483
_refine_ls_number_reflns 6950
_refine_ls_R_factor_gt 0.0602
_refine_ls_shift/su_max 0.0100
_refine_ls_structure_factor_coef Fsqd
_refine_ls_weighting_details 'w = 1/[\s^2^(Fo^2^) + (0.1000P)^2^+0.0000P] where P=(Fo^2^+2Fc^2^)/3'
_refine_ls_weighting_scheme calc
_refine_ls_wR_factor_ref 0.1769
_reflns_number_gt 6950
_reflns_number_total 8644
_reflns_threshold_expression >2.0sigma(I)
_cod_data_source_file om049427vsi20040726_024341.cif
_cod_data_source_block compound_4b
_cod_original_sg_symbol_H-M 'P -1         '
_cod_original_formula_sum 'C38 H29 Cl4 N2 Mn O7 P2 Rh2 '
_cod_database_code 4075774

loop_
_symmetry_equiv_pos_as_xyz
x,y,z
-x,-y,-z

loop_
_atom_site_label
_atom_site_type_symbol
_atom_site_fract_x
_atom_site_fract_y
_atom_site_fract_z
_atom_site_U_iso_or_equiv
_atom_site_adp_type
_atom_site_occupancy
_atom_site_calc_flag
_atom_site_refinement_flags
Rh(1) Rh 0.68668(4) 0.13782(3) 0.58450(3) 0.0329(1) Uani 1.00 d .
Rh(2) Rh 0.54735(4) 0.20711(3) 0.26295(3) 0.0306(1) Uani 1.00 d .
Mn(1) Mn 0.77568(7) 0.11967(6) 0.42458(7) 0.0331(2) Uani 1.00 d .
Cl(1) Cl -0.0921(8) 0.3637(7) 0.4126(7) 0.26177(4) Uiso 1.00 d .
Cl(2) Cl 0.1239(9) 0.3702(7) 0.4369(8) 0.18078(4) Uiso 0.69 d P
Cl(2A) Cl 0.071(2) 0.387(2) 0.352(2) 0.2063(1) Uiso 0.31 d P
Cl(3) Cl 0.9843(8) 0.1902(6) 1.0887(7) 0.24614(4) Uiso 1.00 d .
Cl(4) Cl 0.8230(8) 0.3941(7) 1.0686(7) 0.25947(4) Uiso 1.00 d .
P(1) P 0.5873(1) 0.1560(1) 0.6947(1) 0.0353(3) Uani 1.00 d .
P(2) P 0.3476(1) 0.2740(1) 0.1470(1) 0.0335(3) Uani 1.00 d .
O(1) O 0.9071(5) 0.1559(5) 0.7746(4) 0.074(2) Uani 1.00 d .
O(2) O 0.6299(5) 0.2813(4) 0.1196(4) 0.062(1) Uani 1.00 d .
O(3) O 0.6441(4) 0.3295(3) 0.4600(4) 0.050(1) Uani 1.00 d .
O(4) O 0.9970(5) 0.1525(6) 0.5865(5) 0.086(2) Uani 1.00 d .
O(5) O 0.8971(5) 0.1007(7) 0.2734(5) 0.089(2) Uani 1.00 d .
O(6) O 0.8488(5) -0.0675(3) 0.5543(5) 0.058(1) Uani 1.00 d .
O(7) O 0.6604(5) -0.0106(3) 0.2595(4) 0.051(1) Uani 1.00 d .
N(1) N 0.5212(4) 0.1398(3) 0.4636(4) 0.0314(9) Uani 1.00 d .
N(2) N 0.4738(4) 0.1610(3) 0.3507(4) 0.0325(9) Uani 1.00 d .
C(1) C 0.8231(6) 0.1466(5) 0.7009(5) 0.044(1) Uani 1.00 d .
C(2) C 0.5997(5) 0.2526(5) 0.1746(5) 0.041(1) Uani 1.00 d .
C(3) C 0.6833(6) 0.2464(5) 0.4417(5) 0.042(1) Uani 1.00 d .
C(4) C 0.9117(6) 0.1396(6) 0.5261(5) 0.050(2) Uani 1.00 d .
C(5) C 0.8475(6) 0.1085(7) 0.3298(5) 0.056(2) Uani 1.00 d .
C(6) C 0.8140(5) 0.0101(5) 0.5130(5) 0.042(1) Uani 1.00 d .
C(7) C 0.6862(6) 0.0527(4) 0.3126(5) 0.041(1) Uani 1.00 d .
C(11) C 0.4347(5) 0.1305(4) 0.4874(5) 0.035(1) Uani 1.00 d .
C(12) C 0.3313(5) 0.1445(5) 0.3879(5) 0.041(1) Uani 1.00 d .
C(13) C 0.3591(5) 0.1642(4) 0.3039(5) 0.035(1) Uani 1.00 d .
C(14) C 0.4617(6) 0.1130(4) 0.6076(5) 0.039(1) Uani 1.00 d .
C(15) C 0.2903(5) 0.1895(5) 0.1812(5) 0.040(1) Uani 1.00 d .
C(21) C 0.5176(6) 0.2880(4) 0.7147(5) 0.041(1) Uani 1.00 d .
C(22) C 0.4321(8) 0.3507(5) 0.6171(6) 0.057(2) Uani 1.00 d .
C(23) C 0.3843(9) 0.4502(6) 0.6286(8) 0.071(2) Uani 1.00 d .
C(24) C 0.4136(9) 0.4903(5) 0.7312(8) 0.069(2) Uani 1.00 d .
C(25) C 0.4986(9) 0.4297(6) 0.8256(8) 0.075(3) Uani 1.00 d .
C(26) C 0.5501(7) 0.3273(5) 0.8180(6) 0.056(2) Uani 1.00 d .
C(31) C 0.6494(7) 0.0958(4) 0.8343(5) 0.044(1) Uani 1.00 d .
C(32) C 0.5713(8) 0.0999(6) 0.8832(6) 0.061(2) Uani 1.00 d .
C(33) C 0.621(1) 0.0555(6) 0.9912(7) 0.077(3) Uani 1.00 d .
C(34) C 0.741(1) 0.0119(7) 1.0505(6) 0.083(3) Uani 1.00 d .
C(35) C 0.8189(9) 0.0062(7) 1.0022(7) 0.076(3) Uani 1.00 d .
C(36) C 0.7718(8) 0.0484(6) 0.8929(6) 0.059(2) Uani 1.00 d .
C(41) C 0.2711(5) 0.3942(5) 0.1887(5) 0.040(1) Uani 1.00 d .
C(42) C 0.1469(7) 0.4355(6) 0.1421(7) 0.061(2) Uani 1.00 d .
C(43) C 0.0882(8) 0.5250(7) 0.1762(9) 0.076(2) Uani 1.00 d .
C(44) C 0.1556(9) 0.5763(6) 0.2567(9) 0.077(2) Uani 1.00 d .
C(45) C 0.2791(9) 0.5354(7) 0.3025(8) 0.075(2) Uani 1.00 d .
C(46) C 0.3360(6) 0.4448(5) 0.2682(6) 0.050(2) Uani 1.00 d .
C(51) C 0.2853(5) 0.2857(5) -0.0077(5) 0.046(1) Uani 1.00 d .
C(52) C 0.3172(10) 0.342(1) -0.0575(7) 0.101(4) Uani 1.00 d .
C(53) C 0.270(1) 0.351(1) -0.1774(9) 0.121(5) Uani 1.00 d .
C(54) C 0.1953(9) 0.303(1) -0.2410(7) 0.097(4) Uani 1.00 d .
C(55) C 0.167(1) 0.2447(7) -0.1907(7) 0.105(4) Uani 1.00 d .
C(56) C 0.2085(9) 0.2375(6) -0.0741(6) 0.077(3) Uani 1.00 d .
C(61) C 0.029(3) 0.306(3) 0.397(3) 0.1872(1) Uiso 0.69 d P
C(61A) C -0.023(5) 0.439(4) 0.416(4) 0.1306(2) Uiso 0.31 d P
C(62) C 0.886(2) 0.295(2) 1.002(2) 0.18292(10) Uiso 1.00 d .
H(1) H 0.2573 0.1413 0.3804 0.0486 Uiso 1.00 calc .
H(2) H 0.4839 0.0434 0.6238 0.0470 Uiso 1.00 calc .
H(3) H 0.3922 0.1482 0.6219 0.0470 Uiso 1.00 calc .
H(4) H 0.2069 0.2198 0.1632 0.0488 Uiso 1.00 calc .
H(5) H 0.3031 0.1303 0.1405 0.0488 Uiso 1.00 calc .
H(6) H 0.4057 0.3233 0.5438 0.0692 Uiso 1.00 calc .
H(7) H 0.3275 0.4934 0.5621 0.0824 Uiso 1.00 calc .
H(8) H 0.3759 0.5596 0.7369 0.0815 Uiso 1.00 calc .
H(9) H 0.5211 0.4579 0.8977 0.0885 Uiso 1.00 calc .
H(10) H 0.6084 0.2851 0.8845 0.0692 Uiso 1.00 calc .
H(11) H 0.4860 0.1319 0.8421 0.0747 Uiso 1.00 calc .
H(12) H 0.5689 0.0578 1.0260 0.0986 Uiso 1.00 calc .
H(13) H 0.7734 -0.0164 1.1257 0.0932 Uiso 1.00 calc .
H(14) H 0.9040 -0.0256 1.0433 0.0914 Uiso 1.00 calc .
H(15) H 0.8253 0.0431 0.8583 0.0703 Uiso 1.00 calc .
H(16) H 0.1010 0.4031 0.0823 0.0741 Uiso 1.00 calc .
H(17) H 0.0012 0.5499 0.1460 0.0880 Uiso 1.00 calc .
H(18) H 0.1144 0.6370 0.2826 0.0888 Uiso 1.00 calc .
H(19) H 0.3255 0.5718 0.3549 0.0914 Uiso 1.00 calc .
H(20) H 0.4227 0.4159 0.3012 0.0600 Uiso 1.00 calc .
H(21) H 0.3716 0.3741 -0.0127 0.1260 Uiso 1.00 calc .
H(22) H 0.2865 0.3941 -0.2153 0.1506 Uiso 1.00 calc .
H(23) H 0.1673 0.3047 -0.3224 0.1131 Uiso 1.00 calc .
H(24) H 0.1150 0.2096 -0.2371 0.1262 Uiso 1.00 calc .
H(25) H 0.1830 0.1998 -0.0392 0.0920 Uiso 1.00 calc .

loop_
_atom_site_aniso_label
_atom_site_aniso_U_11
_atom_site_aniso_U_22
_atom_site_aniso_U_33
_atom_site_aniso_U_12
_atom_site_aniso_U_13
_atom_site_aniso_U_23
Rh(1) 0.0374(2) 0.0371(2) 0.0224(2) -0.0127(2) 0.0116(2) -0.0033(2)
Rh(2) 0.0347(2) 0.0345(2) 0.0226(2) -0.0146(2) 0.0101(2) -0.0024(2)
Mn(1) 0.0341(4) 0.0384(4) 0.0266(4) -0.0134(4) 0.0122(3) -0.0035(3)
P(1) 0.0505(8) 0.0319(7) 0.0277(7) -0.0160(7) 0.0196(6) -0.0045(5)
P(2) 0.0366(7) 0.0358(7) 0.0239(7) -0.0152(6) 0.0072(6) -0.0022(5)
O(1) 0.067(3) 0.121(5) 0.034(3) -0.053(4) 0.002(2) -0.002(3)
O(2) 0.084(4) 0.071(3) 0.052(3) -0.036(3) 0.040(3) 0.000(2)
O(3) 0.066(3) 0.039(2) 0.040(2) -0.023(2) 0.015(2) -0.008(2)
O(4) 0.071(4) 0.152(6) 0.062(3) -0.077(4) 0.032(3) -0.050(4)
O(5) 0.067(4) 0.179(7) 0.049(3) -0.064(4) 0.036(3) -0.022(4)
O(6) 0.065(3) 0.038(2) 0.068(3) -0.006(2) 0.035(3) 0.007(2)
O(7) 0.069(3) 0.039(2) 0.043(2) -0.025(2) 0.019(2) -0.013(2)
N(1) 0.037(2) 0.037(2) 0.022(2) -0.017(2) 0.011(2) -0.001(2)
N(2) 0.035(2) 0.038(2) 0.026(2) -0.018(2) 0.009(2) 0.000(2)
C(1) 0.047(3) 0.060(4) 0.032(3) -0.023(3) 0.018(3) -0.004(3)
C(2) 0.044(3) 0.041(3) 0.037(3) -0.019(3) 0.014(3) -0.006(2)
C(3) 0.047(3) 0.044(3) 0.034(3) -0.020(3) 0.014(3) -0.005(2)
C(4) 0.056(4) 0.068(4) 0.036(3) -0.033(4) 0.026(3) -0.023(3)
C(5) 0.047(4) 0.094(6) 0.030(3) -0.031(4) 0.015(3) -0.013(3)
C(6) 0.040(3) 0.047(3) 0.037(3) -0.016(3) 0.013(3) -0.005(3)
C(7) 0.051(3) 0.039(3) 0.032(3) -0.013(3) 0.018(3) -0.005(2)
C(11) 0.043(3) 0.032(3) 0.035(3) -0.015(2) 0.019(2) -0.005(2)
C(12) 0.045(3) 0.044(3) 0.042(3) -0.023(3) 0.022(3) -0.009(2)
C(13) 0.038(3) 0.035(3) 0.033(3) -0.019(2) 0.011(2) -0.002(2)
C(14) 0.054(3) 0.036(3) 0.037(3) -0.022(3) 0.025(3) -0.008(2)
C(15) 0.040(3) 0.048(3) 0.032(3) -0.026(3) 0.008(2) -0.009(2)
C(21) 0.056(3) 0.037(3) 0.046(3) -0.021(3) 0.031(3) -0.007(2)
C(22) 0.080(5) 0.040(3) 0.049(4) -0.014(3) 0.030(4) -0.003(3)
C(23) 0.092(6) 0.040(4) 0.079(6) -0.013(4) 0.042(5) -0.001(4)
C(24) 0.091(6) 0.036(4) 0.094(7) -0.029(4) 0.047(5) -0.015(4)
C(25) 0.105(7) 0.058(5) 0.089(6) -0.045(5) 0.060(6) -0.041(5)
C(26) 0.070(5) 0.050(4) 0.054(4) -0.027(4) 0.029(4) -0.020(3)
C(31) 0.073(4) 0.035(3) 0.030(3) -0.024(3) 0.024(3) -0.007(2)
C(32) 0.088(6) 0.058(4) 0.044(4) -0.020(4) 0.038(4) -0.002(3)
C(33) 0.151(10) 0.060(5) 0.044(4) -0.046(6) 0.056(6) -0.011(4)
C(34) 0.16(1) 0.070(5) 0.029(4) -0.067(7) 0.032(5) -0.013(4)
C(35) 0.106(7) 0.072(5) 0.040(4) -0.052(5) 0.000(4) 0.012(4)
C(36) 0.076(5) 0.064(4) 0.041(4) -0.040(4) 0.014(3) 0.003(3)
C(41) 0.041(3) 0.045(3) 0.030(3) -0.017(3) 0.010(2) 0.000(2)
C(42) 0.045(4) 0.051(4) 0.066(5) -0.008(3) 0.013(3) -0.011(4)
C(43) 0.054(4) 0.066(5) 0.094(7) -0.009(4) 0.031(5) -0.010(5)
C(44) 0.077(6) 0.051(4) 0.089(7) -0.004(4) 0.040(5) -0.015(4)
C(45) 0.083(6) 0.063(5) 0.088(6) -0.035(5) 0.042(5) -0.035(5)
C(46) 0.046(3) 0.047(3) 0.054(4) -0.019(3) 0.016(3) -0.011(3)
C(51) 0.036(3) 0.058(4) 0.029(3) -0.005(3) 0.008(2) 0.004(3)
C(52) 0.098(7) 0.18(1) 0.038(4) -0.085(8) -0.002(4) 0.033(6)
C(53) 0.081(7) 0.22(2) 0.061(6) -0.046(9) 0.022(5) 0.052(8)
C(54) 0.070(6) 0.16(1) 0.026(4) -0.010(7) 0.012(4) 0.001(5)
C(55) 0.132(9) 0.067(6) 0.036(4) -0.004(6) -0.008(5) -0.015(4)
C(56) 0.106(7) 0.051(4) 0.027(3) -0.021(4) -0.010(4) 0.000(3)

loop_
_atom_type_symbol
_atom_type_description
_atom_type_scat_dispersion_real
_atom_type_scat_dispersion_imag
_atom_type_scat_source
C C 0.003 0.002
;International Tables for Crystallography
(1992, Vol. C, Tables 4.2.6.8 and 6.1.1.4)
;
H H 0.000 0.000
;International Tables for Crystallography
(1992, Vol. C, Table 6.1.1.4)
;
O O 0.011 0.006
;International Tables for Crystallography
(1992, Vol. C, Tables 4.2.6.8 and 6.1.1.4)
;
N N 0.006 0.003
;International Tables for Crystallography
(1992, Vol. C, Tables 4.2.6.8 and 6.1.1.4)
;
P P 0.102 0.094
;International Tables for Crystallography
(1992, Vol. C, Tables 4.2.6.8 and 6.1.1.4)
;
Mn Mn 0.337 0.728
;International Tables for Crystallography
(1992, Vol. C, Tables 4.2.6.8 and 6.1.1.4)
;
Rh Rh -1.118 0.919
;International Tables for Crystallography
(1992, Vol. C, Tables 4.2.6.8 and 6.1.1.4)
;
Cl Cl 0.148 0.159
;International Tables for Crystallography
(1992, Vol. C, Tables 4.2.6.8 and 6.1.1.4)
;

loop_
_geom_angle_atom_site_label_1
_geom_angle_atom_site_label_2
_geom_angle_atom_site_label_3
_geom_angle
_geom_angle_publ_flag
Mn(1) Rh(1) P(1) 171.66(4) yes
Mn(1) Rh(1) N(1) 92.1(2) yes
Mn(1) Rh(1) C(1) 93.8(3) yes
Mn(1) Rh(1) C(6) 41.5(2) yes
P(1) Rh(1) N(1) 79.7(2) yes
P(1) Rh(1) C(1) 94.4(3) yes
P(1) Rh(1) C(6) 140.5(2) yes
N(1) Rh(1) C(1) 172.9(3) yes
N(1) Rh(1) C(6) 98.9(2) yes
C(1) Rh(1) C(6) 88.1(3) yes
Mn(1) Rh(2) P(2) 171.25(6) yes
Mn(1) Rh(2) N(2) 92.0(1) yes
Mn(1) Rh(2) C(2) 93.0(2) yes
Mn(1) Rh(2) C(7) 43.0(2) yes
P(2) Rh(2) N(2) 79.3(1) yes
P(2) Rh(2) C(2) 95.7(2) yes
P(2) Rh(2) C(7) 135.7(2) yes
N(2) Rh(2) C(2) 175.0(2) yes
N(2) Rh(2) C(7) 83.5(2) yes
C(2) Rh(2) C(7) 99.9(3) yes
Rh(1) Mn(1) Rh(2) 90.19(3) yes
Rh(1) Mn(1) C(3) 63.9(3) yes
Rh(1) Mn(1) C(4) 92.5(3) yes
Rh(1) Mn(1) C(5) 174.5(2) yes
Rh(1) Mn(1) C(6) 59.4(2) yes
Rh(1) Mn(1) C(7) 101.9(3) yes
Rh(2) Mn(1) C(3) 60.4(2) yes
Rh(2) Mn(1) C(4) 145.5(2) yes
Rh(2) Mn(1) C(5) 94.6(2) yes
Rh(2) Mn(1) C(6) 120.7(2) yes
Rh(2) Mn(1) C(7) 54.7(2) yes
C(3) Mn(1) C(4) 90.3(3) yes
C(3) Mn(1) C(5) 116.4(4) yes
C(3) Mn(1) C(6) 123.2(3) yes
C(3) Mn(1) C(7) 113.3(3) yes
C(4) Mn(1) C(5) 82.1(4) yes
C(4) Mn(1) C(6) 89.7(3) yes
C(4) Mn(1) C(7) 155.9(3) yes
C(5) Mn(1) C(6) 119.8(3) yes
C(5) Mn(1) C(7) 83.1(4) yes
C(6) Mn(1) C(7) 81.4(3) yes
C(61) Cl(1) C(61A) 68(2) yes
Cl(2A) Cl(2) C(61) 73(2) yes
Cl(2A) Cl(2) C(61A) 70(2) yes
C(61) Cl(2) C(61A) 64(2) yes
Cl(2) Cl(2A) C(61) 71(2) yes
Cl(2) Cl(2A) C(61A) 74(2) yes
C(61) Cl(2A) C(61A) 64(2) yes
Rh(1) P(1) C(14) 103.7(2) yes
Rh(1) P(1) C(21) 110.8(3) yes
Rh(1) P(1) C(31) 126.1(3) yes
C(14) P(1) C(21) 106.0(3) yes
C(14) P(1) C(31) 104.7(4) yes
C(21) P(1) C(31) 104.0(3) yes
Rh(2) P(2) C(15) 100.9(2) yes
Rh(2) P(2) C(41) 113.5(2) yes
Rh(2) P(2) C(51) 124.9(2) yes
C(15) P(2) C(41) 104.1(3) yes
C(15) P(2) C(51) 106.2(3) yes
C(41) P(2) C(51) 105.2(3) yes
Rh(1) N(1) N(2) 127.9(5) yes
Rh(1) N(1) C(11) 124.2(4) yes
N(2) N(1) C(11) 107.5(4) yes
Rh(2) N(2) N(1) 127.3(4) yes
Rh(2) N(2) C(13) 122.7(4) yes
N(1) N(2) C(13) 109.1(6) yes
Rh(1) C(1) O(1) 177.4(6) yes
Rh(2) C(2) O(2) 179.0(5) yes
Mn(1) C(3) O(3) 167.9(7) yes
Mn(1) C(4) O(4) 177.9(8) yes
Mn(1) C(5) O(5) 177.3(5) yes
Rh(1) C(6) Mn(1) 79.1(2) yes
Rh(1) C(6) O(6) 114.4(6) yes
Mn(1) C(6) O(6) 166.4(7) yes
Rh(2) C(7) Mn(1) 82.3(2) yes
Rh(2) C(7) O(7) 117.0(4) yes
Mn(1) C(7) O(7) 160.7(4) yes
N(1) C(11) C(12) 109.3(6) yes
N(1) C(11) C(14) 118.2(5) yes
C(12) C(11) C(14) 132.5(7) yes
C(11) C(12) C(13) 105.4(6) yes
N(2) C(13) C(12) 108.8(5) yes
N(2) C(13) C(15) 117.4(7) yes
C(12) C(13) C(15) 133.8(6) yes
P(1) C(14) C(11) 107.0(6) yes
P(2) C(15) C(13) 106.1(5) yes
P(1) C(21) C(22) 117.7(5) yes
P(1) C(21) C(26) 122.5(4) yes
C(22) C(21) C(26) 119.8(6) yes
C(21) C(22) C(23) 119.0(7) yes
C(22) C(23) C(24) 122.0(7) yes
C(23) C(24) C(25) 118.9(7) yes
C(24) C(25) C(26) 121.1(8) yes
C(21) C(26) C(25) 119.2(6) yes
P(1) C(31) C(32) 119.2(5) yes
P(1) C(31) C(36) 120.9(7) yes
C(32) C(31) C(36) 119.9(7) yes
C(31) C(32) C(33) 118.2(9) yes
C(32) C(33) C(34) 121(1) yes
C(33) C(34) C(35) 120.2(9) yes
C(34) C(35) C(36) 119.3(8) yes
C(31) C(36) C(35) 120.3(10) yes
P(2) C(41) C(42) 120.7(5) yes
P(2) C(41) C(46) 120.5(5) yes
C(42) C(41) C(46) 118.8(6) yes
C(41) C(42) C(43) 121.0(7) yes
C(42) C(43) C(44) 119.6(8) yes
C(43) C(44) C(45) 119.4(8) yes
C(44) C(45) C(46) 120.0(9) yes
C(41) C(46) C(45) 121.2(7) yes
P(2) C(51) C(52) 119.1(6) yes
P(2) C(51) C(56) 121.1(7) yes
C(52) C(51) C(56) 119.8(7) yes
C(51) C(52) C(53) 119(1) yes
C(52) C(53) C(54) 120(1) yes
C(53) C(54) C(55) 120.0(10) yes
C(54) C(55) C(56) 120(1) yes
C(51) C(56) C(55) 119(1) yes
Cl(1) C(61) Cl(2) 113(2) yes
Cl(1) C(61) Cl(2A) 110(2) yes
Cl(1) C(61) C(61A) 57(2) yes
Cl(2) C(61) Cl(2A) 34(1) yes
Cl(2) C(61) C(61A) 58(2) yes
Cl(2A) C(61) C(61A) 56(2) yes
Cl(1) C(61A) Cl(2) 109(2) yes
Cl(1) C(61A) Cl(2A) 108(3) yes
Cl(1) C(61A) C(61) 54(2) yes
Cl(2) C(61A) Cl(2A) 34(1) yes
Cl(2) C(61A) C(61) 57(2) yes
Cl(2A) C(61A) C(61) 58(2) yes
Cl(3) C(62) Cl(4) 114(1) yes

loop_
_geom_bond_atom_site_label_1
_geom_bond_atom_site_label_2
_geom_bond_distance
_geom_bond_publ_flag
Rh(1) Mn(1) 2.747(1) yes
Rh(1) P(1) 2.262(2) yes
Rh(1) N(1) 2.070(4) yes
Rh(1) C(1) 1.834(6) yes
Rh(1) C(6) 2.407(7) yes
Rh(2) Mn(1) 2.7381(7) yes
Rh(2) P(2) 2.282(1) yes
Rh(2) N(2) 2.068(6) yes
Rh(2) C(2) 1.847(9) yes
Rh(2) C(7) 2.255(5) yes
Mn(1) C(3) 1.848(6) yes
Mn(1) C(4) 1.825(7) yes
Mn(1) C(5) 1.814(9) yes
Mn(1) C(6) 1.853(7) yes
Mn(1) C(7) 1.883(6) yes
Cl(1) C(61) 1.59(4) yes
Cl(1) C(61A) 1.65(7) yes
Cl(2) Cl(2A) 1.03(2) yes
Cl(2) C(61) 1.70(5) yes
Cl(2) C(61A) 1.73(5) yes
Cl(2A) C(61) 1.72(6) yes
Cl(2A) C(61A) 1.69(7) yes
Cl(3) C(62) 1.72(2) yes
Cl(4) C(62) 1.73(2) yes
P(1) C(14) 1.850(7) yes
P(1) C(21) 1.840(6) yes
P(1) C(31) 1.821(6) yes
P(2) C(15) 1.831(9) yes
P(2) C(41) 1.824(6) yes
P(2) C(51) 1.834(6) yes
O(1) C(1) 1.160(8) yes
O(2) C(2) 1.13(1) yes
O(3) C(3) 1.167(7) yes
O(4) C(4) 1.13(1) yes
O(5) C(5) 1.15(1) yes
O(6) C(6) 1.146(8) yes
O(7) C(7) 1.156(8) yes
N(1) N(2) 1.358(6) yes
N(1) C(11) 1.35(1) yes
N(2) C(13) 1.350(8) yes
C(11) C(12) 1.392(7) yes
C(11) C(14) 1.485(9) yes
C(12) C(13) 1.38(1) yes
C(13) C(15) 1.478(8) yes
C(21) C(22) 1.416(8) yes
C(21) C(26) 1.363(10) yes
C(22) C(23) 1.37(1) yes
C(23) C(24) 1.36(1) yes
C(24) C(25) 1.37(1) yes
C(25) C(26) 1.40(1) yes
C(31) C(32) 1.40(1) yes
C(31) C(36) 1.381(10) yes
C(32) C(33) 1.39(1) yes
C(33) C(34) 1.36(2) yes
C(34) C(35) 1.38(2) yes
C(35) C(36) 1.40(1) yes
C(41) C(42) 1.383(9) yes
C(41) C(46) 1.377(10) yes
C(42) C(43) 1.38(1) yes
C(43) C(44) 1.40(1) yes
C(44) C(45) 1.38(1) yes
C(45) C(46) 1.39(1) yes
C(51) C(52) 1.36(2) yes
C(51) C(56) 1.38(1) yes
C(52) C(53) 1.42(1) yes
C(53) C(54) 1.34(2) yes
C(54) C(55) 1.36(2) yes
C(55) C(56) 1.39(1) yes
C(61) C(61A) 1.83(6) yes

loop_
_geom_contact_atom_site_label_1
_geom_contact_atom_site_label_2
_geom_contact_distance
_geom_contact_site_symmetry_2
Rh(1) Mn(1) 2.747(1) .
Rh(2) Mn(1) 2.7381(7) .
Cl(1) O(4) 3.54(1) 1_455
Cl(2) C(61A) 3.38(5) 2_566
Cl(3) C(35) 3.57(1) 2_757
Cl(3) O(5) 3.60(1) 1_556
Cl(4) C(52) 3.58(2) 2_666
O(2) C(33) 3.54(1) 1_554
O(3) C(23) 3.36(1) 2_666
O(3) C(24) 3.47(1) 2_666
O(3) C(45) 3.47(1) 2_666
O(4) O(6) 3.14(1) 2_756
O(4) C(55) 3.33(1) 1_656
O(4) C(6) 3.350(10) 2_756
O(5) O(6) 3.024(8) 2_756
O(5) C(34) 3.23(1) 1_554
O(5) C(6) 3.509(7) 2_756
O(5) C(35) 3.53(1) 1_554
O(6) C(61) 3.24(3) 2_656
O(6) C(12) 3.33(1) 2_656
O(6) C(5) 3.452(10) 2_756
O(6) C(4) 3.50(1) 2_756
O(7) C(34) 3.41(2) 1_554
O(7) C(32) 3.46(1) 2_656
O(7) C(33) 3.51(1) 1_554
O(7) C(14) 3.53(1) 2_656
O(7) C(55) 3.60(1) 2_655
C(2) C(33) 3.54(1) 1_554
C(11) C(11) 3.53(1) 2_656
C(11) C(14) 3.586(8) 2_656
C(25) C(53) 3.58(2) 1_556
C(34) C(56) 3.46(1) 2_656
C(61A) C(61A) 2.7(1) 2_566
